data_1573759
_journal_paper_doi 10.1039/D4SC07264B
_chemical_formula_moiety 'C21 H22 N2 O3 S'
_chemical_formula_sum 'C21 H22 N2 O3 S'
_chemical_formula_weight 382.46
_space_group_crystal_system monoclinic
_space_group_IT_number 14
_space_group_name_Hall '-P 2ybc'
_space_group_name_H-M_alt 'P 1 21/c 1'
_atom_sites_solution_hydrogens geom
_atom_sites_solution_primary dual
_audit_creation_date 2023-01-13
_audit_creation_method
;
Olex2 1.3
(compiled 2020.11.12 svn.r5f609507 for OlexSys, GUI svn.r6408)
;
_audit_update_record
;
2023-01-23 deposited with the CCDC.	2025-01-23 downloaded from the CCDC.
;
_cell_angle_alpha 90
_cell_angle_beta 111.1070(10)
_cell_angle_gamma 90
_cell_formula_units_Z 4
_cell_length_a 9.07520(10)
_cell_length_b 20.3258(2)
_cell_length_c 11.22890(10)
_cell_measurement_reflns_used 11260
_cell_measurement_temperature 100.00(10)
_cell_measurement_theta_max 75.3610
_cell_measurement_theta_min 2.1500
_cell_volume 1932.33(4)
_computing_cell_refinement 'CrysAlisPro 1.171.42.60a (Rigaku OD, 2022)'
_computing_data_collection 'CrysAlisPro 1.171.42.60a (Rigaku OD, 2022)'
_computing_data_reduction 'CrysAlisPro 1.171.42.60a (Rigaku OD, 2022)'
_computing_molecular_graphics 'Olex2 1.3 (Dolomanov et al., 2009)'
_computing_publication_material 'Olex2 1.3 (Dolomanov et al., 2009)'
_computing_structure_refinement 'SHELXL 2018/3 (Sheldrick, 2015)'
_computing_structure_solution 'SHELXT  (Sheldrick, 2015)'
_diffrn_ambient_environment N~2~
_diffrn_ambient_temperature 100.00(10)
_diffrn_detector 'Hybrid Pixel Array Detector'
_diffrn_detector_area_resol_mean 10.0000
_diffrn_detector_type HyPix
_diffrn_measured_fraction_theta_full 0.996
_diffrn_measured_fraction_theta_max 0.951
_diffrn_measurement_details
;
List of Runs (angles in degrees, time in seconds):

  # Type    Start    End  Width  t~exp~   \w     \q     \k     \f   Frames
#--------------------------------------------------------------------------
  1  \w    -77.00   3.00   0.50    0.05    --  -44.84  90.00  81.00  160
  2  \w    -99.00 -29.00   0.50    0.05    -- -100.00  90.00  81.00  140
  3  \w    -69.00 -44.00   0.50    0.05    -- -100.00  61.00  90.00   50
  4  \w    -55.00 -30.00   0.50    0.05    -- -100.00  61.00  30.00   50
  5  \w    -65.00 -39.00   0.50    0.05    -- -100.00  61.00 -60.00   52
  6  \w    -64.00 -30.00   0.50    0.05    -- -100.00  61.00 -90.00   68
  7  \w    -67.00 -27.00   0.50    0.05    -- -100.00  61.00-150.00   80
  8  \w    -63.00 -38.00   0.50    0.05    -- -100.00  61.00-180.00   50
  9  \w   -174.00 -83.00   0.50    0.05    -- -100.00 -45.00   0.00  182
 10  \w   -162.00-136.00   0.50    0.05    -- -100.00 -90.00 -32.00   52
 11  \w   -117.00 -74.00   0.50    0.05    --  -44.84-125.00-150.00   86
 12  \w   -118.00 -75.00   0.50    0.05    --  -44.84-125.00  30.00   86
 13  \w   -118.00 -74.00   0.50    0.05    --  -44.84-125.00  60.00   88
 14  \w   -118.00 -75.00   0.50    0.05    --  -44.84-125.00 120.00   86
 15  \w     38.00  63.00   0.50    0.05    --  105.85 -61.00  90.00   50
 16  \w     41.00  67.00   0.50    0.05    --  105.85 -94.00 150.00   52
 17  \w     36.00  85.00   0.50    0.05    --  105.85 -94.00   0.00   98
 18  \w     76.00 105.00   0.50    0.05    --  105.85 -94.00 150.00   58
 19  \w    -20.00  38.00   0.50    0.05    --   44.84 -90.00 -32.00  116
 20  \w     35.00 108.00   0.50    0.05    --  105.85-125.00-180.00  146
 21  \w     33.00  95.00   0.50    0.05    --  105.85 -77.00-180.00  124
 22  \w     40.00  75.00   0.50    0.05    --  105.85 -90.00 -32.00   70
 23  \w     85.00 166.00   0.50    0.05    --  105.85  90.00  81.00  162
;
_diffrn_measurement_device 'four-circle diffractometer'
_diffrn_measurement_device_type 'XtaLAB Synergy R, DW system, HyPix'
_diffrn_measurement_method '\w scans'
_diffrn_orient_matrix_type 'CrysAlisPro convention (1999,Acta A55,543-557)'
_diffrn_orient_matrix_UB_11 -0.0907668000
_diffrn_orient_matrix_UB_12 0.0628531000
_diffrn_orient_matrix_UB_13 0.0081572000
_diffrn_orient_matrix_UB_21 0.0306130000
_diffrn_orient_matrix_UB_22 0.0286211000
_diffrn_orient_matrix_UB_23 -0.1159866000
_diffrn_orient_matrix_UB_31 -0.1547146000
_diffrn_orient_matrix_UB_32 -0.0312351000
_diffrn_orient_matrix_UB_33 -0.0900314000
_diffrn_radiation_monochromator mirror
_diffrn_radiation_probe x-ray
_diffrn_radiation_type 'Cu K\a'
_diffrn_radiation_wavelength 1.54184
_diffrn_reflns_av_R_equivalents 0.0209
_diffrn_reflns_av_unetI/netI 0.0184
_diffrn_reflns_Laue_measured_fraction_full 0.996
_diffrn_reflns_Laue_measured_fraction_max 0.951
_diffrn_reflns_limit_h_max 9
_diffrn_reflns_limit_h_min -11
_diffrn_reflns_limit_k_max 20
_diffrn_reflns_limit_k_min -25
_diffrn_reflns_limit_l_max 14
_diffrn_reflns_limit_l_min -14
_diffrn_reflns_number 13042
_diffrn_reflns_point_group_measured_fraction_full 0.996
_diffrn_reflns_point_group_measured_fraction_max 0.951
_diffrn_reflns_theta_full 67.684
_diffrn_reflns_theta_max 75.495
_diffrn_reflns_theta_min 4.350
_diffrn_source 'Rotating-anode X-ray tube'
_diffrn_source_type 'Rigaku (Cu) X-ray Source'
_exptl_absorpt_coefficient_mu 1.683
_exptl_absorpt_correction_T_max 1.00000
_exptl_absorpt_correction_T_min 0.87806
_exptl_absorpt_correction_type multi-scan
_exptl_absorpt_process_details
;
CrysAlisPro 1.171.42.60a (Rigaku Oxford Diffraction, 2022)
Empirical absorption correction using spherical harmonics,
implemented in SCALE3 ABSPACK scaling algorithm.
;
_exptl_crystal_colour yellow
_exptl_crystal_colour_primary yellow
_exptl_crystal_density_diffrn 1.315
_exptl_crystal_description block
_exptl_crystal_F_000 808
_exptl_crystal_size_max 0.25
_exptl_crystal_size_mid 0.25
_exptl_crystal_size_min 0.2
_refine_diff_density_max 0.472
_refine_diff_density_min -0.390
_refine_diff_density_rms 0.042
_refine_ls_extinction_coef 0.0018(3)
_refine_ls_extinction_expression Fc^*^=kFc[1+0.001xFc^2^\l^3^/sin(2\q)]^-1/4^
_refine_ls_extinction_method 'SHELXL-2018/3 (Sheldrick 2018)'
_refine_ls_goodness_of_fit_ref 1.039
_refine_ls_hydrogen_treatment constr
_refine_ls_matrix_type full
_refine_ls_number_parameters 248
_refine_ls_number_reflns 3812
_refine_ls_number_restraints 0
_refine_ls_restrained_S_all 1.039
_refine_ls_R_factor_all 0.0328
_refine_ls_R_factor_gt 0.0317
_refine_ls_shift/su_max 0.001
_refine_ls_shift/su_mean 0.000
_refine_ls_structure_factor_coef Fsqd
_refine_ls_weighting_details 'w=1/[\s^2^(Fo^2^)+(0.0457P)^2^+0.7832P] where P=(Fo^2^+2Fc^2^)/3'
_refine_ls_weighting_scheme calc
_refine_ls_wR_factor_gt 0.0844
_refine_ls_wR_factor_ref 0.0851
_reflns_Friedel_coverage 0.000
_reflns_number_gt 3627
_reflns_number_total 3812
_reflns_threshold_expression 'I > 2\s(I)'
_cod_data_source_file d4sc07264b2.cif
_cod_data_source_block laizm_230113_auto
_cod_database_code 1573759
_shelx_shelxl_version_number 2018/3
_chemical_oxdiff_formula CHNOS
_shelx_space_group_comment
;
The symmetry employed for this shelxl refinement is uniquely defined
by the following loop, which should always be used as a source of
symmetry information in preference to the above space-group names.
They are only intended as comments.
;
_shelx_estimated_absorpt_t_max 0.730
_shelx_estimated_absorpt_t_min 0.678
_reflns_odcompleteness_completeness 99.75
_reflns_odcompleteness_iscentric 1
_reflns_odcompleteness_theta 66.97
_olex2_refinement_description
;
1. Fixed Uiso
 At 1.2 times of:
  All C(H) groups, All C(H,H) groups
 At 1.5 times of:
  All C(H,H,H) groups
2.a Ternary CH refined with riding coordinates:
 C8(H8)
2.b Secondary CH2 refined with riding coordinates:
 C9(H9A,H9B)
2.c Aromatic/amide H refined with riding coordinates:
 C20(H20), C16(H16), C19(H19), C2(H2), C18(H18), C23(H23), C6(H6), C5(H5),
 C3(H3), C17(H17)
2.d Idealised Me refined as rotating group:
 C27(H27A,H27B,H27C), C26(H26A,H26B,H26C), C14(H14A,H14B,H14C)
;
_olex2_submission_special_instructions 'No special instructions were received'
_oxdiff_exptl_absorpt_empirical_details
;
Empirical correction (ABSPACK) includes:
- Absorption correction using spherical harmonics
- Frame scaling
;
_oxdiff_exptl_absorpt_empirical_full_max 1.255
_oxdiff_exptl_absorpt_empirical_full_min 0.834

loop_
_space_group_symop_operation_xyz
'x, y, z'
'-x, y+1/2, -z+1/2'
'-x, -y, -z'
'x, -y-1/2, z-1/2'

loop_
_atom_site_label
_atom_site_type_symbol
_atom_site_fract_x
_atom_site_fract_y
_atom_site_fract_z
_atom_site_U_iso_or_equiv
_atom_site_adp_type
_atom_site_occupancy
_atom_site_site_symmetry_order
_atom_site_calc_flag
_atom_site_refinement_flags_posn
_atom_site_refinement_flags_adp
_atom_site_refinement_flags_occupancy
_atom_site_disorder_assembly
_atom_site_disorder_group
S7 S 0.16304(3) 0.24699(2) 0.65815(3) 0.01450(10) Uani 1 1 d . . . . .
O13 O 0.20124(10) 0.25413(4) 0.79406(8) 0.0197(2) Uani 1 1 d . . . . .
O12 O -0.00056(10) 0.25183(4) 0.57529(9) 0.0202(2) Uani 1 1 d . . . . .
O11 O 0.30391(12) 0.42017(5) 0.47956(9) 0.0262(2) Uani 1 1 d . . . . .
N21 N 0.21199(12) 0.49370(5) 0.58839(10) 0.0190(2) Uani 1 1 d . . . . .
N25 N 0.15407(12) 0.50367(5) 0.68525(10) 0.0212(2) Uani 1 1 d . . . . .
C15 C 0.44446(13) 0.29804(6) 0.65999(11) 0.0149(2) Uani 1 1 d . . . . .
C20 C 0.53714(14) 0.31561(6) 0.78486(11) 0.0171(2) Uani 1 1 d . . . . .
H20 H 0.489433 0.335280 0.838775 0.020 Uiso 1 1 calc R U . . .
C16 C 0.51638(14) 0.26864(6) 0.58279(11) 0.0180(2) Uani 1 1 d . . . . .
H16 H 0.454312 0.256240 0.497910 0.022 Uiso 1 1 calc R U . . .
C19 C 0.69944(14) 0.30433(6) 0.83043(11) 0.0192(2) Uani 1 1 d . . . . .
H19 H 0.762151 0.316794 0.915109 0.023 Uiso 1 1 calc R U . . .
C1 C 0.23612(13) 0.17047(6) 0.63018(11) 0.0161(2) Uani 1 1 d . . . . .
C8 C 0.26803(13) 0.30941(6) 0.60588(11) 0.0151(2) Uani 1 1 d . . . . .
H8 H 0.232992 0.306540 0.510797 0.018 Uiso 1 1 calc R U . . .
C10 C 0.24908(14) 0.42987(6) 0.56113(11) 0.0181(2) Uani 1 1 d . . . . .
C2 C 0.17087(15) 0.14146(6) 0.51036(12) 0.0209(3) Uani 1 1 d . . . . .
H2 H 0.094220 0.164249 0.442044 0.025 Uiso 1 1 calc R U . . .
C18 C 0.76992(14) 0.27507(6) 0.75312(12) 0.0207(3) Uani 1 1 d . . . . .
H18 H 0.880498 0.267150 0.784697 0.025 Uiso 1 1 calc R U . . .
C9 C 0.21276(14) 0.37580(6) 0.63886(11) 0.0169(2) Uani 1 1 d . . . . .
H9A H 0.097652 0.374307 0.620661 0.020 Uiso 1 1 calc R U . . .
H9B H 0.266945 0.384996 0.730963 0.020 Uiso 1 1 calc R U . . .
C4 C 0.33122(16) 0.04497(6) 0.59214(13) 0.0252(3) Uani 1 1 d . . . . .
C24 C 0.12915(15) 0.56769(6) 0.68433(13) 0.0240(3) Uani 1 1 d . . . . .
C23 C 0.17020(15) 0.59965(6) 0.58808(13) 0.0260(3) Uani 1 1 d . . . . .
H23 H 0.163131 0.645432 0.569833 0.031 Uiso 1 1 calc R U . . .
C6 C 0.35080(15) 0.13846(6) 0.73032(12) 0.0219(3) Uani 1 1 d . . . . .
H6 H 0.396735 0.159130 0.811201 0.026 Uiso 1 1 calc R U . . .
C22 C 0.22151(15) 0.55216(6) 0.52713(12) 0.0225(3) Uani 1 1 d . . . . .
C5 C 0.39684(16) 0.07586(7) 0.70999(13) 0.0263(3) Uani 1 1 d . . . . .
H5 H 0.474962 0.053510 0.778016 0.032 Uiso 1 1 calc R U . . .
C3 C 0.21932(17) 0.07881(6) 0.49209(12) 0.0252(3) Uani 1 1 d . . . . .
H3 H 0.175795 0.058697 0.410462 0.030 Uiso 1 1 calc R U . . .
C17 C 0.67779(15) 0.25737(6) 0.62897(13) 0.0217(3) Uani 1 1 d . . . . .
H17 H 0.725760 0.237431 0.575499 0.026 Uiso 1 1 calc R U . . .
C27 C 0.06156(18) 0.59793(7) 0.77467(15) 0.0339(3) Uani 1 1 d . . . . .
H27A H 0.039075 0.563372 0.826572 0.051 Uiso 1 1 calc R U . . .
H27B H -0.036408 0.621124 0.726219 0.051 Uiso 1 1 calc R U . . .
H27C H 0.137683 0.629132 0.830479 0.051 Uiso 1 1 calc R U . . .
C26 C 0.27507(18) 0.55706(7) 0.41678(14) 0.0311(3) Uani 1 1 d . . . . .
H26A H 0.385928 0.543531 0.443508 0.047 Uiso 1 1 calc R U . . .
H26B H 0.264416 0.602621 0.386298 0.047 Uiso 1 1 calc R U . . .
H26C H 0.210123 0.528246 0.347889 0.047 Uiso 1 1 calc R U . . .
C14 C 0.3758(2) -0.02493(7) 0.57580(17) 0.0385(4) Uani 1 1 d . . . . .
H14A H 0.489400 -0.031013 0.621516 0.058 Uiso 1 1 calc R U . . .
H14B H 0.349985 -0.034149 0.484866 0.058 Uiso 1 1 calc R U . . .
H14C H 0.317044 -0.055089 0.610402 0.058 Uiso 1 1 calc R U . . .

loop_
_atom_site_aniso_label
_atom_site_aniso_U_11
_atom_site_aniso_U_22
_atom_site_aniso_U_33
_atom_site_aniso_U_23
_atom_site_aniso_U_13
_atom_site_aniso_U_12
S7 0.01303(17) 0.01422(16) 0.01584(16) 0.00017(9) 0.00470(12) 0.00011(9)
O13 0.0218(5) 0.0202(4) 0.0183(5) -0.0004(3) 0.0088(4) -0.0002(3)
O12 0.0134(4) 0.0200(5) 0.0250(5) 0.0004(3) 0.0044(4) 0.0000(3)
O11 0.0362(5) 0.0201(5) 0.0273(5) 0.0028(4) 0.0175(4) 0.0031(4)
N21 0.0196(5) 0.0156(5) 0.0197(5) 0.0005(4) 0.0044(4) 0.0012(4)
N25 0.0214(5) 0.0192(5) 0.0217(5) -0.0028(4) 0.0059(4) 0.0025(4)
C15 0.0148(5) 0.0124(5) 0.0171(5) 0.0019(4) 0.0052(4) -0.0007(4)
C20 0.0188(6) 0.0165(6) 0.0161(5) 0.0002(4) 0.0066(5) -0.0005(4)
C16 0.0170(6) 0.0186(6) 0.0170(6) -0.0016(5) 0.0045(5) -0.0004(5)
C19 0.0180(6) 0.0193(6) 0.0171(5) 0.0016(4) 0.0023(5) -0.0022(5)
C1 0.0164(5) 0.0135(5) 0.0195(6) 0.0013(4) 0.0078(5) -0.0008(4)
C8 0.0149(5) 0.0148(5) 0.0152(5) 0.0011(4) 0.0049(4) 0.0001(4)
C10 0.0169(6) 0.0161(6) 0.0187(6) 0.0007(4) 0.0031(5) 0.0012(4)
C2 0.0247(6) 0.0191(6) 0.0174(6) 0.0021(5) 0.0056(5) 0.0009(5)
C18 0.0140(6) 0.0212(6) 0.0245(6) 0.0028(5) 0.0039(5) 0.0010(5)
C9 0.0159(5) 0.0158(6) 0.0184(6) 0.0000(4) 0.0055(4) 0.0016(4)
C4 0.0282(7) 0.0176(6) 0.0326(7) 0.0015(5) 0.0143(6) 0.0020(5)
C24 0.0189(6) 0.0190(6) 0.0273(6) -0.0043(5) 0.0001(5) 0.0028(5)
C23 0.0237(6) 0.0157(6) 0.0299(7) 0.0004(5) -0.0009(5) 0.0016(5)
C6 0.0201(6) 0.0208(6) 0.0212(6) 0.0008(5) 0.0029(5) 0.0006(5)
C22 0.0195(6) 0.0165(6) 0.0246(6) 0.0036(5) -0.0005(5) -0.0007(5)
C5 0.0245(7) 0.0216(6) 0.0285(7) 0.0056(5) 0.0043(5) 0.0054(5)
C3 0.0346(7) 0.0195(6) 0.0216(6) -0.0028(5) 0.0101(5) -0.0006(5)
C17 0.0188(6) 0.0228(6) 0.0249(6) -0.0026(5) 0.0095(5) 0.0023(5)
C27 0.0349(8) 0.0264(7) 0.0369(8) -0.0089(6) 0.0087(6) 0.0077(6)
C26 0.0395(8) 0.0212(7) 0.0318(7) 0.0081(5) 0.0120(6) -0.0013(6)
C14 0.0468(9) 0.0206(7) 0.0480(9) 0.0000(6) 0.0169(8) 0.0079(6)

loop_
_atom_type_symbol
_atom_type_description
_atom_type_scat_dispersion_real
_atom_type_scat_dispersion_imag
_atom_type_scat_source
C C 0.0181 0.0091 'International Tables Vol C Tables 4.2.6.8 and 6.1.1.4'
H H 0.0000 0.0000 'International Tables Vol C Tables 4.2.6.8 and 6.1.1.4'
N N 0.0311 0.0180 'International Tables Vol C Tables 4.2.6.8 and 6.1.1.4'
O O 0.0492 0.0322 'International Tables Vol C Tables 4.2.6.8 and 6.1.1.4'
S S 0.3331 0.5567 'International Tables Vol C Tables 4.2.6.8 and 6.1.1.4'

loop_
_geom_angle_atom_site_label_1
_geom_angle_atom_site_label_2
_geom_angle_atom_site_label_3
_geom_angle
_geom_angle_site_symmetry_1
_geom_angle_site_symmetry_3
_geom_angle_publ_flag
O13 S7 C1 108.31(5) . . ?
O13 S7 C8 108.56(5) . . ?
O12 S7 O13 118.26(5) . . ?
O12 S7 C1 108.11(5) . . ?
O12 S7 C8 106.44(5) . . ?
C1 S7 C8 106.59(5) . . ?
N25 N21 C10 119.79(10) . . ?
N25 N21 C22 111.87(10) . . ?
C22 N21 C10 128.32(11) . . ?
C24 N25 N21 104.54(11) . . ?
C20 C15 C8 122.15(10) . . ?
C16 C15 C20 119.10(11) . . ?
C16 C15 C8 118.75(10) . . ?
C15 C20 H20 120.0 . . ?
C19 C20 C15 120.09(11) . . ?
C19 C20 H20 120.0 . . ?
C15 C16 H16 119.8 . . ?
C17 C16 C15 120.46(11) . . ?
C17 C16 H16 119.8 . . ?
C20 C19 H19 119.8 . . ?
C18 C19 C20 120.43(11) . . ?
C18 C19 H19 119.8 . . ?
C2 C1 S7 119.33(9) . . ?
C6 C1 S7 119.31(9) . . ?
C6 C1 C2 121.24(11) . . ?
S7 C8 H8 107.7 . . ?
C15 C8 S7 111.60(8) . . ?
C15 C8 H8 107.7 . . ?
C15 C8 C9 115.43(9) . . ?
C9 C8 S7 106.46(8) . . ?
C9 C8 H8 107.7 . . ?
O11 C10 N21 120.97(11) . . ?
O11 C10 C9 123.72(11) . . ?
N21 C10 C9 115.30(10) . . ?
C1 C2 H2 120.5 . . ?
C3 C2 C1 119.03(11) . . ?
C3 C2 H2 120.5 . . ?
C19 C18 H18 120.2 . . ?
C19 C18 C17 119.55(11) . . ?
C17 C18 H18 120.2 . . ?
C8 C9 H9A 109.7 . . ?
C8 C9 H9B 109.7 . . ?
C10 C9 C8 110.04(10) . . ?
C10 C9 H9A 109.7 . . ?
C10 C9 H9B 109.7 . . ?
H9A C9 H9B 108.2 . . ?
C5 C4 C3 118.82(12) . . ?
C5 C4 C14 120.01(13) . . ?
C3 C4 C14 121.11(13) . . ?
N25 C24 C23 111.44(12) . . ?
N25 C24 C27 120.76(13) . . ?
C23 C24 C27 127.78(13) . . ?
C24 C23 H23 126.6 . . ?
C22 C23 C24 106.83(12) . . ?
C22 C23 H23 126.6 . . ?
C1 C6 H6 120.7 . . ?
C5 C6 C1 118.69(12) . . ?
C5 C6 H6 120.7 . . ?
N21 C22 C26 124.46(12) . . ?
C23 C22 N21 105.32(12) . . ?
C23 C22 C26 130.21(12) . . ?
C4 C5 H5 119.3 . . ?
C6 C5 C4 121.41(12) . . ?
C6 C5 H5 119.3 . . ?
C2 C3 C4 120.77(12) . . ?
C2 C3 H3 119.6 . . ?
C4 C3 H3 119.6 . . ?
C16 C17 C18 120.36(12) . . ?
C16 C17 H17 119.8 . . ?
C18 C17 H17 119.8 . . ?
C24 C27 H27A 109.5 . . ?
C24 C27 H27B 109.5 . . ?
C24 C27 H27C 109.5 . . ?
H27A C27 H27B 109.5 . . ?
H27A C27 H27C 109.5 . . ?
H27B C27 H27C 109.5 . . ?
C22 C26 H26A 109.5 . . ?
C22 C26 H26B 109.5 . . ?
C22 C26 H26C 109.5 . . ?
H26A C26 H26B 109.5 . . ?
H26A C26 H26C 109.5 . . ?
H26B C26 H26C 109.5 . . ?
C4 C14 H14A 109.5 . . ?
C4 C14 H14B 109.5 . . ?
C4 C14 H14C 109.5 . . ?
H14A C14 H14B 109.5 . . ?
H14A C14 H14C 109.5 . . ?
H14B C14 H14C 109.5 . . ?

loop_
_geom_bond_atom_site_label_1
_geom_bond_atom_site_label_2
_geom_bond_distance
_geom_bond_site_symmetry_2
_geom_bond_publ_flag
S7 O13 1.4454(9) . ?
S7 O12 1.4439(9) . ?
S7 C1 1.7627(12) . ?
S7 C8 1.8068(12) . ?
O11 C10 1.2057(15) . ?
N21 N25 1.3828(15) . ?
N21 C10 1.4015(16) . ?
N21 C22 1.3912(16) . ?
N25 C24 1.3200(17) . ?
C15 C20 1.3970(16) . ?
C15 C16 1.3937(16) . ?
C15 C8 1.5118(15) . ?
C20 H20 0.9500 . ?
C20 C19 1.3933(17) . ?
C16 H16 0.9500 . ?
C16 C17 1.3857(17) . ?
C19 H19 0.9500 . ?
C19 C18 1.3842(18) . ?
C1 C2 1.3909(17) . ?
C1 C6 1.3885(17) . ?
C8 H8 1.0000 . ?
C8 C9 1.5309(16) . ?
C10 C9 1.5118(16) . ?
C2 H2 0.9500 . ?
C2 C3 1.3865(18) . ?
C18 H18 0.9500 . ?
C18 C17 1.3902(18) . ?
C9 H9A 0.9900 . ?
C9 H9B 0.9900 . ?
C4 C5 1.390(2) . ?
C4 C3 1.3945(19) . ?
C4 C14 1.5064(19) . ?
C24 C23 1.421(2) . ?
C24 C27 1.494(2) . ?
C23 H23 0.9500 . ?
C23 C22 1.3589(19) . ?
C6 H6 0.9500 . ?
C6 C5 1.3836(18) . ?
C22 C26 1.488(2) . ?
C5 H5 0.9500 . ?
C3 H3 0.9500 . ?
C17 H17 0.9500 . ?
C27 H27A 0.9800 . ?
C27 H27B 0.9800 . ?
C27 H27C 0.9800 . ?
C26 H26A 0.9800 . ?
C26 H26B 0.9800 . ?
C26 H26C 0.9800 . ?
C14 H14A 0.9800 . ?
C14 H14B 0.9800 . ?
C14 H14C 0.9800 . ?

loop_
_geom_torsion_atom_site_label_1
_geom_torsion_atom_site_label_2
_geom_torsion_atom_site_label_3
_geom_torsion_atom_site_label_4
_geom_torsion
_geom_torsion_site_symmetry_1
_geom_torsion_site_symmetry_2
_geom_torsion_site_symmetry_3
_geom_torsion_site_symmetry_4
_geom_torsion_publ_flag
S7 C1 C2 C3 -174.52(10) . . . . ?
S7 C1 C6 C5 174.26(10) . . . . ?
S7 C8 C9 C10 -160.83(8) . . . . ?
O13 S7 C1 C2 157.87(9) . . . . ?
O13 S7 C1 C6 -18.16(11) . . . . ?
O13 S7 C8 C15 67.11(9) . . . . ?
O13 S7 C8 C9 -59.66(9) . . . . ?
O12 S7 C1 C2 28.60(11) . . . . ?
O12 S7 C1 C6 -147.43(10) . . . . ?
O12 S7 C8 C15 -164.59(8) . . . . ?
O12 S7 C8 C9 68.65(8) . . . . ?
O11 C10 C9 C8 4.56(16) . . . . ?
N21 N25 C24 C23 -0.03(13) . . . . ?
N21 N25 C24 C27 178.41(11) . . . . ?
N21 C10 C9 C8 -176.48(10) . . . . ?
N25 N21 C10 O11 -177.89(11) . . . . ?
N25 N21 C10 C9 3.12(15) . . . . ?
N25 N21 C22 C23 0.71(13) . . . . ?
N25 N21 C22 C26 -178.22(12) . . . . ?
N25 C24 C23 C22 0.47(15) . . . . ?
C15 C20 C19 C18 -0.68(18) . . . . ?
C15 C16 C17 C18 0.21(19) . . . . ?
C15 C8 C9 C10 74.73(12) . . . . ?
C20 C15 C16 C17 -0.41(18) . . . . ?
C20 C15 C8 S7 -79.38(12) . . . . ?
C20 C15 C8 C9 42.34(15) . . . . ?
C20 C19 C18 C17 0.47(19) . . . . ?
C16 C15 C20 C19 0.64(17) . . . . ?
C16 C15 C8 S7 100.15(11) . . . . ?
C16 C15 C8 C9 -138.13(11) . . . . ?
C19 C18 C17 C16 -0.24(19) . . . . ?
C1 S7 C8 C15 -49.37(9) . . . . ?
C1 S7 C8 C9 -176.13(7) . . . . ?
C1 C2 C3 C4 0.3(2) . . . . ?
C1 C6 C5 C4 0.2(2) . . . . ?
C8 S7 C1 C2 -85.49(10) . . . . ?
C8 S7 C1 C6 98.48(10) . . . . ?
C8 C15 C20 C19 -179.83(11) . . . . ?
C8 C15 C16 C17 -179.96(11) . . . . ?
C10 N21 N25 C24 -178.89(10) . . . . ?
C10 N21 C22 C23 179.02(11) . . . . ?
C10 N21 C22 C26 0.1(2) . . . . ?
C2 C1 C6 C5 -1.69(19) . . . . ?
C24 C23 C22 N21 -0.69(13) . . . . ?
C24 C23 C22 C26 178.16(13) . . . . ?
C6 C1 C2 C3 1.43(19) . . . . ?
C22 N21 N25 C24 -0.42(13) . . . . ?
C22 N21 C10 O11 3.92(19) . . . . ?
C22 N21 C10 C9 -175.07(11) . . . . ?
C5 C4 C3 C2 -1.7(2) . . . . ?
C3 C4 C5 C6 1.5(2) . . . . ?
C27 C24 C23 C22 -177.83(13) . . . . ?
C14 C4 C5 C6 -175.80(13) . . . . ?
C14 C4 C3 C2 175.50(13) . . . . ?
